data_7018419
loop_
_publ_author_name
'Wriedt, Mario'
'Zhou, Hong-Cai Joe'

_publ_section_title
;
 Systematic investigations on magneto-structural correlations of
 copper(ii) coordination polymers based on organic ligands with mixed
 carboxylic and nitrogen-based moieties.
;
_journal_issue 14
_journal_name_full 'Dalton transactions (Cambridge, England : 2003)'
_journal_page_first 4207
_journal_page_last 4216
_journal_paper_doi 10.1039/c2dt11965j
_journal_volume 41
_journal_year 2012
_chemical_formula_moiety 'C7 H6 Cu N6 O3'
_chemical_formula_sum 'C7 H6 Cu N6 O3'
_chemical_formula_weight 285.72
_chemical_name_systematic
;
?
;
_space_group_IT_number 14
_space_group_name_Hall '-P 2ybc'
_symmetry_cell_setting monoclinic
_symmetry_space_group_name_Hall '-P 2ybc'
_symmetry_space_group_name_H-M 'P 1 21/c 1'
_atom_sites_solution_hydrogens geom
_atom_sites_solution_primary direct
_atom_sites_solution_secondary difmap
_audit_creation_method SHELXL-97
_cell_angle_alpha 90.00
_cell_angle_beta 101.016(8)
_cell_angle_gamma 90.00
_cell_formula_units_Z 4
_cell_length_a 7.633(6)
_cell_length_b 12.718(9)
_cell_length_c 10.105(7)
_cell_measurement_reflns_used 11113
_cell_measurement_temperature 120(2)
_cell_measurement_theta_max 28.40
_cell_measurement_theta_min 2.60
_cell_volume 962.9(12)
_computing_cell_refinement 'APEX2 (Bruker, 2008)'
_computing_data_collection 'APEX2 (Bruker, 2008)'
_computing_data_reduction 'APEX2 (Bruker, 2008)'
_computing_molecular_graphics 'SHELXP-97 (Sheldrick, 2008)'
_computing_structure_refinement 'SHELXL-97 (Sheldrick, 2008)'
_computing_structure_solution 'SHELXS-97 (Sheldrick, 2008)'
_diffrn_ambient_temperature 120(2)
_diffrn_measured_fraction_theta_full 0.982
_diffrn_measured_fraction_theta_max 0.982
_diffrn_measurement_device_type 'Bruker SMART APEX II CCD area detector'
_diffrn_measurement_method 'phi and omega scans'
_diffrn_radiation_monochromator graphite
_diffrn_radiation_source 'fine-focus sealed tube'
_diffrn_radiation_type MoK\a
_diffrn_radiation_wavelength 0.71073
_diffrn_reflns_av_R_equivalents 0.0463
_diffrn_reflns_av_sigmaI/netI 0.0404
_diffrn_reflns_limit_h_max 10
_diffrn_reflns_limit_h_min -9
_diffrn_reflns_limit_k_max 16
_diffrn_reflns_limit_k_min -16
_diffrn_reflns_limit_l_max 13
_diffrn_reflns_limit_l_min -13
_diffrn_reflns_number 10832
_diffrn_reflns_theta_full 28.40
_diffrn_reflns_theta_max 28.40
_diffrn_reflns_theta_min 2.60
_exptl_absorpt_coefficient_mu 2.276
_exptl_absorpt_correction_T_max 0.923
_exptl_absorpt_correction_T_min 0.890
_exptl_absorpt_correction_type multi-scan
_exptl_absorpt_process_details 'SADABS (Sheldrick, 2008)'
_exptl_crystal_colour blue
_exptl_crystal_density_diffrn 1.971
_exptl_crystal_density_method 'not measured'
_exptl_crystal_description block
_exptl_crystal_F_000 572
_exptl_crystal_size_max 0.19
_exptl_crystal_size_mid 0.16
_exptl_crystal_size_min 0.11
_refine_diff_density_max 0.643
_refine_diff_density_min -0.661
_refine_diff_density_rms 0.099
_refine_ls_extinction_method none
_refine_ls_goodness_of_fit_ref 1.050
_refine_ls_hydrogen_treatment constr
_refine_ls_matrix_type full
_refine_ls_number_parameters 154
_refine_ls_number_reflns 2371
_refine_ls_number_restraints 0
_refine_ls_restrained_S_all 1.050
_refine_ls_R_factor_all 0.0586
_refine_ls_R_factor_gt 0.0375
_refine_ls_shift/su_max 0.001
_refine_ls_shift/su_mean 0.000
_refine_ls_structure_factor_coef Fsqd
_refine_ls_weighting_details 'calc w=1/[\s^2^(Fo^2^)+(0.0518P)^2^+0.8129P] where P=(Fo^2^+2Fc^2^)/3'
_refine_ls_weighting_scheme calc
_refine_ls_wR_factor_gt 0.0931
_refine_ls_wR_factor_ref 0.1024
_reflns_number_gt 1815
_reflns_number_total 2371
_reflns_threshold_expression >2sigma(I)
_cod_data_source_file c2dt11965j.txt
_cod_data_source_block mw242w
_cod_original_cell_volume 963.0(12)
_cod_original_sg_symbol_H-M 'P 21/c'
_cod_database_code 7018419

loop_
_symmetry_equiv_pos_as_xyz
'x, y, z'
'-x, y+1/2, -z+1/2'
'-x, -y, -z'
'x, -y-1/2, z-1/2'

loop_
_atom_site_label
_atom_site_type_symbol
_atom_site_fract_x
_atom_site_fract_y
_atom_site_fract_z
_atom_site_U_iso_or_equiv
_atom_site_adp_type
_atom_site_occupancy
_atom_site_symmetry_multiplicity
_atom_site_calc_flag
_atom_site_refinement_flags
Cu1 Cu 0.20952(5) 0.55719(3) 0.63544(4) 0.02250(14) Uani 1 1 d .
O1 O 0.2039(3) 0.68772(18) 0.7422(2) 0.0278(5) Uani 1 1 d .
O2 O 0.0337(3) 0.82763(18) 0.7684(2) 0.0312(5) Uani 1 1 d .
C1 C 0.0610(4) 0.7434(3) 0.7152(3) 0.0255(7) Uani 1 1 d .
C2 C -0.0786(4) 0.6955(2) 0.6069(3) 0.0225(6) Uani 1 1 d .
N1 N -0.0388(3) 0.6040(2) 0.5557(3) 0.0230(5) Uani 1 1 d .
N2 N -0.1858(4) 0.5781(2) 0.4657(3) 0.0239(6) Uani 1 1 d .
N3 N -0.3086(4) 0.6515(2) 0.4643(3) 0.0251(6) Uani 1 1 d .
N4 N -0.2441(4) 0.7271(2) 0.5548(3) 0.0256(6) Uani 1 1 d .
N11 N 0.4393(4) 0.5212(2) 0.7578(3) 0.0234(6) Uani 1 1 d .
N12 N 0.9415(4) 0.4665(2) 1.0044(3) 0.0281(6) Uani 1 1 d .
C11 C 0.4747(4) 0.4312(2) 0.8274(3) 0.0242(7) Uani 1 1 d .
H11A H 0.3845 0.3789 0.8195 0.029 Uiso 1 1 calc R
C12 C 0.6401(4) 0.4119(3) 0.9114(3) 0.0251(7) Uani 1 1 d .
H12A H 0.6616 0.3485 0.9614 0.030 Uiso 1 1 calc R
C13 C 0.7718(4) 0.4886(3) 0.9194(3) 0.0236(6) Uani 1 1 d .
C14 C 0.7333(4) 0.5827(3) 0.8486(3) 0.0246(7) Uani 1 1 d .
H14A H 0.8206 0.6366 0.8546 0.029 Uiso 1 1 calc R
C15 C 0.5668(4) 0.5959(3) 0.7701(3) 0.0243(7) Uani 1 1 d .
H15A H 0.5405 0.6602 0.7225 0.029 Uiso 1 1 calc R
O1W O 0.3180(3) 0.6369(2) 0.4752(2) 0.0334(6) Uani 1 1 d .
H1O1 H 0.4137 0.6377 0.4456 0.050 Uiso 1 1 d R
H2O1 H 0.2454 0.6556 0.4060 0.050 Uiso 1 1 d R

loop_
_atom_site_aniso_label
_atom_site_aniso_U_11
_atom_site_aniso_U_22
_atom_site_aniso_U_33
_atom_site_aniso_U_23
_atom_site_aniso_U_13
_atom_site_aniso_U_12
Cu1 0.0223(2) 0.0215(2) 0.0210(2) -0.00164(15) -0.00249(14) 0.00073(15)
O1 0.0275(12) 0.0270(12) 0.0255(11) -0.0047(9) -0.0037(9) 0.0019(9)
O2 0.0340(13) 0.0279(12) 0.0288(12) -0.0079(10) -0.0010(10) 0.0027(10)
C1 0.0276(17) 0.0256(16) 0.0221(15) -0.0013(13) 0.0018(13) -0.0018(13)
C2 0.0250(16) 0.0220(15) 0.0195(14) 0.0002(11) 0.0014(12) -0.0003(12)
N1 0.0228(13) 0.0241(13) 0.0201(12) -0.0011(10) -0.0008(10) -0.0011(11)
N2 0.0230(13) 0.0226(13) 0.0232(13) 0.0012(10) -0.0027(10) 0.0015(10)
N3 0.0248(14) 0.0238(14) 0.0240(13) -0.0011(11) -0.0022(11) 0.0036(11)
N4 0.0274(14) 0.0236(14) 0.0240(13) -0.0019(11) -0.0001(11) -0.0002(11)
N11 0.0236(14) 0.0236(13) 0.0210(12) -0.0026(10) -0.0006(11) -0.0003(10)
N12 0.0253(15) 0.0284(15) 0.0275(14) 0.0021(11) -0.0030(12) 0.0016(11)
C11 0.0259(16) 0.0214(15) 0.0238(15) -0.0032(12) 0.0013(12) -0.0030(12)
C12 0.0241(16) 0.0245(15) 0.0252(15) 0.0027(12) 0.0007(13) 0.0002(13)
C13 0.0236(16) 0.0248(16) 0.0203(14) -0.0006(12) -0.0015(12) 0.0024(12)
C14 0.0251(16) 0.0254(16) 0.0215(15) 0.0010(12) 0.0000(12) -0.0038(12)
C15 0.0263(16) 0.0221(15) 0.0232(15) 0.0026(12) 0.0015(13) 0.0015(13)
O1W 0.0262(12) 0.0476(15) 0.0248(12) 0.0121(11) 0.0010(9) -0.0005(11)

loop_
_atom_type_symbol
_atom_type_description
_atom_type_scat_dispersion_real
_atom_type_scat_dispersion_imag
_atom_type_scat_source
C C 0.0033 0.0016 'International Tables Vol C Tables 4.2.6.8 and 6.1.1.4'
H H 0.0000 0.0000 'International Tables Vol C Tables 4.2.6.8 and 6.1.1.4'
N N 0.0061 0.0033 'International Tables Vol C Tables 4.2.6.8 and 6.1.1.4'
O O 0.0106 0.0060 'International Tables Vol C Tables 4.2.6.8 and 6.1.1.4'
Cu Cu 0.3201 1.2651 'International Tables Vol C Tables 4.2.6.8 and 6.1.1.4'

loop_
_geom_angle_atom_site_label_1
_geom_angle_atom_site_label_2
_geom_angle_atom_site_label_3
_geom_angle
_geom_angle_site_symmetry_1
_geom_angle_site_symmetry_3
O1 Cu1 N2 172.81(11) . 3_566
O1 Cu1 N11 87.87(10) . .
N2 Cu1 N11 95.89(11) 3_566 .
O1 Cu1 N1 81.54(10) . .
N2 Cu1 N1 93.68(11) 3_566 .
N11 Cu1 N1 165.70(11) . .
O1 Cu1 O1W 93.73(11) . .
N2 Cu1 O1W 91.75(12) 3_566 .
N11 Cu1 O1W 98.72(11) . .
N1 Cu1 O1W 91.58(11) . .
C1 O1 Cu1 116.8(2) . .
O2 C1 O1 126.4(3) . .
O2 C1 C2 120.9(3) . .
O1 C1 C2 112.7(3) . .
N1 C2 N4 112.3(3) . .
N1 C2 C1 117.1(3) . .
N4 C2 C1 130.6(3) . .
C2 N1 N2 104.7(3) . .
C2 N1 Cu1 111.8(2) . .
N2 N1 Cu1 143.4(2) . .
N3 N2 N1 109.5(2) . .
N3 N2 Cu1 127.6(2) . 3_566
N1 N2 Cu1 122.8(2) . 3_566
N2 N3 N4 109.2(2) . .
C2 N4 N3 104.3(3) . .
C11 N11 C15 118.8(3) . .
C11 N11 Cu1 125.8(2) . .
C15 N11 Cu1 115.4(2) . .
N12 N12 C13 113.5(3) 3_767 .
N11 C11 C12 122.3(3) . .
C13 C12 C11 118.0(3) . .
C12 C13 C14 119.4(3) . .
C12 C13 N12 117.1(3) . .
C14 C13 N12 123.5(3) . .
C15 C14 C13 118.8(3) . .
N11 C15 C14 122.6(3) . .

loop_
_geom_bond_atom_site_label_1
_geom_bond_atom_site_label_2
_geom_bond_distance
_geom_bond_site_symmetry_2
Cu1 O1 1.985(2) .
Cu1 N2 1.992(3) 3_566
Cu1 N11 1.996(3) .
Cu1 N1 2.003(3) .
Cu1 O1W 2.202(3) .
O1 C1 1.285(4) .
O2 C1 1.234(4) .
C1 C2 1.503(4) .
C2 N1 1.331(4) .
C2 N4 1.334(4) .
N1 N2 1.343(4) .
N2 N3 1.321(4) .
N2 Cu1 1.992(3) 3_566
N3 N4 1.354(4) .
N11 C11 1.344(4) .
N11 C15 1.349(4) .
N12 N12 1.250(6) 3_767
N12 C13 1.438(4) .
C11 C12 1.402(4) .
C12 C13 1.392(5) .
C13 C14 1.396(4) .
C14 C15 1.374(4) .
